data_2207109
loop_
_publ_author_name
'Hossaini Sadr, Moayad'
'Sardroodi, Jahanbin'
'Shagagi, Zohre'
'Ng, Seik Weng'

_publ_section_title Bis(<i>N</i>-phenylpyrazole-1-carboximidothioato-\k^2^<i>N</i>^2^,<i>S</i>)nickel(II)
_journal_coeditor_code XU6054
_journal_issue 10
_journal_name_full 'Acta Crystallographica Section E'
_journal_page_first m1955
_journal_page_last m1956
_journal_paper_doi 10.1107/S1600536805027960
_journal_volume 61
_journal_year 2005
_chemical_formula_iupac '[Ni (C10 H8 N3 S1)2]'
_chemical_formula_moiety 'C20 H16 N6 Ni S2'
_chemical_formula_sum 'C20 H16 N6 Ni S2'
_chemical_formula_weight 463.22
_chemical_name_systematic
;
Bis(N-phenylpyrazole-1-carboximidothioato-\k^2^N^2^,S)nickel(II)
;
_space_group_IT_number 14
_symmetry_cell_setting monoclinic
_symmetry_space_group_name_Hall '-P 2ybc'
_symmetry_space_group_name_H-M 'P 1 21/c 1'
_atom_sites_solution_hydrogens geom
_atom_sites_solution_primary direct
_atom_sites_solution_secondary difmap
_audit_creation_method SHELXL97
_cell_angle_alpha 90.00
_cell_angle_beta 103.6050(10)
_cell_angle_gamma 90.00
_cell_formula_units_Z 2
_cell_length_a 5.9847(5)
_cell_length_b 21.365(2)
_cell_length_c 7.8700(6)
_cell_measurement_reflns_used 2454
_cell_measurement_temperature 295(2)
_cell_measurement_theta_max 27.0
_cell_measurement_theta_min 2.8
_cell_volume 978.05(14)
_computing_cell_refinement 'SAINT (Bruker, 2000)'
_computing_data_collection 'SMART (Bruker, 2000)'
_computing_data_reduction SAINT
_computing_molecular_graphics 'ORTEPII (Johnson, 1976)'
_computing_publication_material SHELXL97
_computing_structure_refinement 'SHELXL97 (Sheldrick, 1997)'
_computing_structure_solution
;
atomic coordinates taken from the isostructural Cu analogue (Hossain Sadr  et
al., 2005)
;
_diffrn_ambient_temperature 295(2)
_diffrn_measured_fraction_theta_full 0.99
_diffrn_measured_fraction_theta_max 0.99
_diffrn_measurement_device_type 'Bruker SMART CCD area-detector'
_diffrn_measurement_method '\f and \w'
_diffrn_radiation_monochromator graphite
_diffrn_radiation_source 'fine-focus sealed tube'
_diffrn_radiation_type MoK\a
_diffrn_radiation_wavelength 0.71073
_diffrn_reflns_av_R_equivalents 0.052
_diffrn_reflns_av_sigmaI/netI 0.058
_diffrn_reflns_limit_h_max 7
_diffrn_reflns_limit_h_min -7
_diffrn_reflns_limit_k_max 27
_diffrn_reflns_limit_k_min -25
_diffrn_reflns_limit_l_max 10
_diffrn_reflns_limit_l_min -9
_diffrn_reflns_number 6319
_diffrn_reflns_theta_full 27.2
_diffrn_reflns_theta_max 27.2
_diffrn_reflns_theta_min 1.9
_diffrn_standards_decay_% 0
_diffrn_standards_interval_count 0
_diffrn_standards_interval_time 0
_diffrn_standards_number 0
_exptl_absorpt_coefficient_mu 1.225
_exptl_absorpt_correction_T_max 0.919
_exptl_absorpt_correction_T_min 0.453
_exptl_absorpt_correction_type multi-scan
_exptl_absorpt_process_details '(SADABS; Sheldrick, 1996)'
_exptl_crystal_colour Red-brown
_exptl_crystal_density_diffrn 1.573
_exptl_crystal_density_method 'not measured'
_exptl_crystal_description Needle
_exptl_crystal_F_000 476
_exptl_crystal_size_max 0.43
_exptl_crystal_size_mid 0.16
_exptl_crystal_size_min 0.07
_refine_diff_density_max 1.40
_refine_diff_density_min -0.83
_refine_ls_extinction_method none
_refine_ls_goodness_of_fit_ref 1.10
_refine_ls_hydrogen_treatment constr
_refine_ls_matrix_type full
_refine_ls_number_parameters 133
_refine_ls_number_reflns 2147
_refine_ls_number_restraints 0
_refine_ls_restrained_S_all 1.10
_refine_ls_R_factor_all 0.086
_refine_ls_R_factor_gt 0.065
_refine_ls_shift/su_max 0.001
_refine_ls_shift/su_mean 0.000
_refine_ls_structure_factor_coef Fsqd
_refine_ls_weighting_details 'calc w = 1/[\s^2^(Fo^2^)+(0.1055P)^2^+0.0972P] where P = (Fo^2^+2Fc^2^)/3'
_refine_ls_weighting_scheme calc
_refine_ls_wR_factor_gt 0.160
_refine_ls_wR_factor_ref 0.173
_reflns_number_gt 1655
_reflns_number_total 2147
_reflns_threshold_expression I>2\s(I)
_cod_data_source_file xu6054.cif
_cod_data_source_block I
_cod_depositor_comments
;
The following automatic conversions were performed:
'_symmetry_cell_setting' value 'Monoclinic' changed to 'monoclinic'
according to '/home/saulius/struct/CIF-dictionaries/cif_core.dic'
dictionary named 'cif_core.dic' version 2.4.1 from 2010-06-29.

Automatic conversion script
Id: cif_fix_enum 1527 2010-12-29 10:47:43Z saulius 

The following automatic conversions were performed:

'_symmetry_cell_setting' value 'Monoclinic' changed to 'monoclinic'
according to /home/saulius/struct/CIF-dictionaries/cif_core.dic
dictionary named 'cif_core.dic' version 2.4.1 from 2010-06-29.

Automatic conversion script
Id: cif_fix_values 1715 2011-07-08 13:25:40Z adriana 
;
_cod_original_sg_symbol_H-M 'P 21/c'
_cod_database_code 2207109
_cod_database_fobs_code 2207109

loop_
_symmetry_equiv_pos_as_xyz
'x, y, z'
'-x, y+1/2, -z+1/2'
'-x, -y, -z'
'x, -y-1/2, z-1/2'

loop_
_atom_site_label
_atom_site_fract_x
_atom_site_fract_y
_atom_site_fract_z
_atom_site_U_iso_or_equiv
_atom_site_adp_type
_atom_site_calc_flag
_atom_site_refinement_flags
_atom_site_occupancy
_atom_site_type_symbol
Ni1 0.5000 0.5000 0.5000 0.0296(3) Uani d S 1 Ni
S1 0.4840(2) 0.43071(5) 0.29170(10) 0.0397(3) Uani d . 1 S
N1 0.7254(5) 0.54140(10) 0.4137(4) 0.0310(10) Uani d . 1 N
N2 0.8069(6) 0.51460(10) 0.2833(4) 0.0290(10) Uani d . 1 N
N3 0.8311(6) 0.42880(10) 0.1175(4) 0.0340(10) Uani d . 1 N
C1 0.8425(7) 0.5947(2) 0.4503(5) 0.0370(10) Uani d . 1 C
C2 0.9996(7) 0.6019(2) 0.3453(5) 0.0390(10) Uani d . 1 C
C3 0.9727(7) 0.5500(2) 0.2417(5) 0.0360(10) Uani d . 1 C
C4 0.7205(6) 0.4550(2) 0.2165(5) 0.0290(10) Uani d . 1 C
C5 0.7699(7) 0.3687(2) 0.0416(5) 0.0330(10) Uani d . 1 C
C6 0.9465(8) 0.3261(2) 0.0502(6) 0.0400(10) Uani d . 1 C
C7 0.9025(9) 0.2681(2) -0.0276(6) 0.0510(10) Uani d . 1 C
C8 0.6819(9) 0.2521(2) -0.1166(7) 0.0550(10) Uani d . 1 C
C9 0.5085(8) 0.2948(2) -0.1272(6) 0.0550(10) Uani d . 1 C
C10 0.5498(8) 0.3534(2) -0.0500(5) 0.0450(10) Uani d . 1 C
H1 0.8223 0.6234 0.5345 0.044 Uiso calc R 1 H
H2 1.1007 0.6350 0.3460 0.047 Uiso calc R 1 H
H3 1.0540 0.5408 0.1576 0.043 Uiso calc R 1 H
H6 1.0955 0.3365 0.1089 0.048 Uiso calc R 1 H
H7 1.0219 0.2396 -0.0203 0.061 Uiso calc R 1 H
H8 0.6519 0.2129 -0.1684 0.066 Uiso calc R 1 H
H9 0.3601 0.2844 -0.1874 0.066 Uiso calc R 1 H
H10 0.4306 0.3821 -0.0597 0.053 Uiso calc R 1 H

loop_
_atom_site_aniso_label
_atom_site_aniso_U_11
_atom_site_aniso_U_22
_atom_site_aniso_U_33
_atom_site_aniso_U_12
_atom_site_aniso_U_13
_atom_site_aniso_U_23
Ni1 0.0341(4) 0.0312(4) 0.0241(4) -0.0041(3) 0.0079(3) -0.0040(3)
S1 0.0428(6) 0.0424(6) 0.0385(6) -0.0132(4) 0.0187(5) -0.0150(4)
N1 0.037(2) 0.032(2) 0.024(2) -0.0030(10) 0.0070(10) -0.0040(10)
N2 0.034(2) 0.030(2) 0.025(2) -0.0020(10) 0.0090(10) -0.0040(10)
N3 0.038(2) 0.037(2) 0.029(2) -0.0040(10) 0.0120(10) -0.0060(10)
C1 0.043(2) 0.034(2) 0.031(2) -0.004(2) 0.004(2) -0.005(2)
C2 0.043(2) 0.039(2) 0.033(2) -0.008(2) 0.006(2) 0.000(2)
C3 0.038(2) 0.038(2) 0.033(2) -0.006(2) 0.014(2) 0.002(2)
C4 0.031(2) 0.030(2) 0.023(2) -0.0020(10) 0.003(2) 0.0010(10)
C5 0.041(2) 0.035(2) 0.024(2) -0.002(2) 0.011(2) 0.000(2)
C6 0.039(2) 0.043(2) 0.040(2) 0.001(2) 0.012(2) -0.001(2)
C7 0.065(3) 0.041(2) 0.051(3) 0.011(2) 0.022(2) -0.001(2)
C8 0.078(4) 0.038(2) 0.052(3) -0.010(2) 0.021(3) -0.014(2)
C9 0.057(3) 0.061(3) 0.043(3) -0.009(2) 0.004(2) -0.019(2)
C10 0.047(3) 0.051(3) 0.032(2) 0.004(2) 0.002(2) -0.009(2)

loop_
_atom_type_symbol
_atom_type_description
_atom_type_scat_dispersion_real
_atom_type_scat_dispersion_imag
_atom_type_scat_source
C C 0.0033 0.0016 'International Tables Vol C Tables 4.2.6.8 and 6.1.1.4'
H H 0.0000 0.0000 'International Tables Vol C Tables 4.2.6.8 and 6.1.1.4'
N N 0.0061 0.0033 'International Tables Vol C Tables 4.2.6.8 and 6.1.1.4'
S S 0.1246 0.1234 'International Tables Vol C Tables 4.2.6.8 and 6.1.1.4'
Ni Ni 0.3393 1.1124 'International Tables Vol C Tables 4.2.6.8 and 6.1.1.4'

loop_
_geom_angle_atom_site_label_1
_geom_angle_atom_site_label_2
_geom_angle_atom_site_label_3
_geom_angle_site_symmetry_1
_geom_angle_site_symmetry_3
_geom_angle
_geom_angle_publ_flag
N1 Ni1 N1 . 3_666 180 no
N1 Ni1 S1 . . 87.45(9) yes
N1 Ni1 S1 . 3_666 92.55(9) no
N1 Ni1 S1 3_666 . 92.55(9) no
N1 Ni1 S1 3_666 3_666 87.45(9) no
S1 Ni1 S1 . 3_666 180 no
C4 S1 Ni1 . . 99.03(13) no
C1 N1 N2 . . 105.0(3) no
C1 N1 Ni1 . . 135.5(3) no
N2 N1 Ni1 . . 119.5(2) no
C3 N2 N1 . . 111.2(3) no
C3 N2 C4 . . 129.4(3) no
N1 N2 C4 . . 119.3(3) no
C4 N3 C5 . . 122.4(3) no
N1 C1 C2 . . 111.0(3) no
C3 C2 C1 . . 105.3(3) no
N2 C3 C2 . . 107.5(3) no
N3 C4 N2 . . 115.2(3) no
N3 C4 S1 . . 131.5(3) no
N2 C4 S1 . . 113.3(2) no
C10 C5 C6 . . 119.4(4) no
C10 C5 N3 . . 123.4(4) no
C6 C5 N3 . . 117.0(4) no
C7 C6 C5 . . 120.4(4) no
C6 C7 C8 . . 120.4(4) no
C9 C8 C7 . . 119.0(4) no
C8 C9 C10 . . 121.3(4) no
C5 C10 C9 . . 119.4(4) no
N1 C1 H1 . . 124.5 no
C2 C1 H1 . . 124.5 no
C3 C2 H2 . . 127.4 no
C1 C2 H2 . . 127.4 no
N2 C3 H3 . . 126.2 no
C2 C3 H3 . . 126.2 no
C7 C6 H6 . . 119.8 no
C5 C6 H6 . . 119.8 no
C6 C7 H7 . . 119.8 no
C8 C7 H7 . . 119.8 no
C9 C8 H8 . . 120.5 no
C7 C8 H8 . . 120.5 no
C8 C9 H9 . . 119.3 no
C10 C9 H9 . . 119.3 no
C5 C10 H10 . . 120.3 no
C9 C10 H10 . . 120.3 no

loop_
_geom_bond_atom_site_label_1
_geom_bond_atom_site_label_2
_geom_bond_site_symmetry_2
_geom_bond_distance
_geom_bond_publ_flag
Ni1 N1 . 1.869(3) yes
Ni1 N1 3_666 1.869(3) no
Ni1 S1 . 2.1940(10) yes
Ni1 S1 3_666 2.1940(10) no
S1 C4 . 1.737(4) no
N1 C1 . 1.334(5) no
N1 N2 . 1.362(4) no
N2 C3 . 1.349(5) no
N2 C4 . 1.426(5) no
N3 C4 . 1.266(5) no
N3 C5 . 1.426(5) no
C1 C2 . 1.398(5) no
C2 C3 . 1.363(6) no
C5 C10 . 1.384(6) no
C5 C6 . 1.385(5) no
C6 C7 . 1.379(6) no
C7 C8 . 1.384(7) no
C8 C9 . 1.370(7) no
C9 C10 . 1.387(6) no
C1 H1 . 0.93 no
C2 H2 . 0.93 no
C3 H3 . 0.93 no
C6 H6 . 0.93 no
C7 H7 . 0.93 no
C8 H8 . 0.93 no
C9 H9 . 0.93 no
C10 H10 . 0.93 no

loop_
_geom_torsion_atom_site_label_1
_geom_torsion_atom_site_label_2
_geom_torsion_atom_site_label_3
_geom_torsion_atom_site_label_4
_geom_torsion_site_symmetry_1
_geom_torsion
_geom_torsion_publ_flag
N1 Ni1 S1 C4 . 9.2(2) no
N1 Ni1 S1 C4 3_666 -170.8(2) no
S1 Ni1 N1 C1 . 175.3(4) no
S1 Ni1 N1 C1 3_666 -4.7(4) no
S1 Ni1 N1 N2 . -6.2(3) no
S1 Ni1 N1 N2 3_666 173.8(3) no
C1 N1 N2 C3 . 0.8(4) no
Ni1 N1 N2 C3 . -178.1(3) no
C1 N1 N2 C4 . 178.2(3) no
Ni1 N1 N2 C4 . -0.8(5) no
N2 N1 C1 C2 . -0.6(4) no
Ni1 N1 C1 C2 . 178.2(3) no
N1 C1 C2 C3 . 0.1(5) no
N1 N2 C3 C2 . -0.8(5) no
C4 N2 C3 C2 . -177.8(4) no
C1 C2 C3 N2 . 0.4(5) no
C5 N3 C4 N2 . 179.1(3) no
C5 N3 C4 S1 . 1.0(6) no
C3 N2 C4 N3 . 8.1(6) no
N1 N2 C4 N3 . -168.7(3) no
C3 N2 C4 S1 . -173.4(3) no
N1 N2 C4 S1 . 9.8(4) no
Ni1 S1 C4 N3 . 166.1(4) no
Ni1 S1 C4 N2 . -12.0(3) no
C4 N3 C5 C10 . 51.3(6) no
C4 N3 C5 C6 . -133.9(4) no
C10 C5 C6 C7 . -1.7(6) no
N3 C5 C6 C7 . -176.8(4) no
C5 C6 C7 C8 . 0.6(7) no
C6 C7 C8 C9 . 0.5(7) no
C7 C8 C9 C10 . -0.3(8) no
C6 C5 C10 C9 . 1.9(6) no
N3 C5 C10 C9 . 176.6(4) no
C8 C9 C10 C5 . -0.8(7) no
